data_1544315
loop_
_publ_author_name
'Yang, Lei'
'Melot, Romain'
'Neuburger, Markus'
'Baudoin, Olivier'

_publ_section_title
;
 Palladium(0)-catalyzed asymmetric C(sp(3))-H arylation using a chiral
 binol-derived phosphate and an achiral ligand.
;
_journal_issue 2
_journal_name_full 'Chemical science'
_journal_page_first 1344
_journal_page_last 1349
_journal_paper_doi 10.1039/c6sc04006c
_journal_volume 8
_journal_year 2017
_chemical_absolute_configuration ad
_chemical_formula_moiety 'C20 H19 Fe1 N1 O1'
_chemical_formula_sum 'C20 H19 Fe N O'
_chemical_formula_weight 345.22
_space_group_IT_number 19
_symmetry_cell_setting orthorhombic
_symmetry_space_group_name_Hall 'P 2ac 2ab'
_symmetry_space_group_name_H-M 'P 21 21 21'
_atom_sites_solution_hydrogens difmap
_atom_sites_solution_primary other
_audit_update_record
;
2016-06-20 deposited with the CCDC.
2016-10-11 downloaded from the CCDC.
;
_cell_angle_alpha 90
_cell_angle_beta 90
_cell_angle_gamma 90
_cell_formula_units_Z 4
_cell_length_a 5.7992(5)
_cell_length_b 11.4342(9)
_cell_length_c 24.017(2)
_cell_measurement_reflns_used 0
_cell_measurement_temperature 123
_cell_measurement_theta_max 0
_cell_measurement_theta_min 0
_cell_volume 1592.5(2)
_computing_cell_refinement 'STOE X-AREA (Stoe & Cie 2011)'
_computing_data_collection 'STOE X-AREA (Stoe & Cie 2011)'
_computing_data_reduction 'STOE X-RED (Stoe & Cie 1996)'
_computing_molecular_graphics 'CAMERON (Watkin et al., 1996)'
_computing_publication_material 'CRYSTALS (Betteridge et al., 2003)'
_computing_structure_refinement 'CRYSTALS (Betteridge et al., 2003)'
_computing_structure_solution 'Superflip (Palatinus & Chapuis, 2007)'
_diffrn_ambient_temperature 123
_diffrn_detector Pilatus300K
_diffrn_detector_area_resol_mean 5.81
_diffrn_detector_type STOE
_diffrn_measured_fraction_theta_full 0.976
_diffrn_measured_fraction_theta_max 0.895
_diffrn_measurement_device Area
_diffrn_measurement_device_type 'Stoe StadiVari'
_diffrn_measurement_method '\f & \w scans'
_diffrn_radiation_monochromator 'Graded multilayer mirror'
_diffrn_radiation_type GaK\a
_diffrn_radiation_wavelength 1.34143
_diffrn_reflns_av_R_equivalents 0.056
_diffrn_reflns_limit_h_max 6
_diffrn_reflns_limit_h_min -7
_diffrn_reflns_limit_k_max 13
_diffrn_reflns_limit_k_min -13
_diffrn_reflns_limit_l_max 27
_diffrn_reflns_limit_l_min -17
_diffrn_reflns_number 8073
_diffrn_reflns_theta_full 52.800
_diffrn_reflns_theta_max 57.314
_diffrn_reflns_theta_min 3.202
_diffrn_source 'Metaljet D2'
_diffrn_source_current 2.860
_diffrn_source_power 0.200
_diffrn_source_voltage 70
_diffrn_standards_number 0
_exptl_absorpt_coefficient_mu 5.252
_exptl_absorpt_correction_T_max 0.90
_exptl_absorpt_correction_T_min 0.85
_exptl_absorpt_correction_type multi-scan
_exptl_absorpt_process_details 'DENZO/SCALEPACK (Otwinowski & Minor, 1997)'
_exptl_crystal_colour yellow
_exptl_crystal_density_diffrn 1.440
_exptl_crystal_density_method 'not measured'
_exptl_crystal_description block
_exptl_crystal_F_000 720
_exptl_crystal_recrystallization_method
; 
 
;
_exptl_crystal_size_max 0.070
_exptl_crystal_size_mid 0.030
_exptl_crystal_size_min 0.020
_refine_diff_density_max 0.28
_refine_diff_density_min -0.56
_refine_ls_abs_structure_details 'Flack (1983), 1104 Friedel-pairs'
_refine_ls_abs_structure_Flack 0.000(8)
_refine_ls_extinction_method None
_refine_ls_goodness_of_fit_ref 1.0725
_refine_ls_hydrogen_treatment constr
_refine_ls_matrix_type full
_refine_ls_number_parameters 209
_refine_ls_number_reflns 2372
_refine_ls_number_restraints 336
_refine_ls_R_factor_all 0.0496
_refine_ls_R_factor_gt 0.0428
_refine_ls_shift/su_max 0.0009632
_refine_ls_shift/su_mean 0.0000823
_refine_ls_structure_factor_coef F
_refine_ls_weighting_details
;
 Method, part 1, Chebychev polynomial, (Watkin, 1994, Prince, 1982) 
 [weight] = 1.0/[A~0~*T~0~(x)+A~1~*T~1~(x) ... +A~n-1~]*T~n-1~(x)] 
 where A~i~ are the Chebychev coefficients listed below and x= Fcalc/Fmax 
 Method = Robust Weighting (Prince, 1982) 
 W = [weight] * [1-(deltaF/6*sigmaF)^2^]^2^ 
 A~i~ are: 
 1.42 0.423 1.02 
;
_refine_ls_weighting_scheme calc
_refine_ls_wR_factor_all 0.0542
_refine_ls_wR_factor_gt 0.0511
_refine_ls_wR_factor_ref 0.0498
_reflns_limit_h_max 7
_reflns_limit_h_min -7
_reflns_limit_k_max 13
_reflns_limit_k_min 0
_reflns_limit_l_max 27
_reflns_limit_l_min 0
_reflns_number_gt 2501
_reflns_number_total 2832
_reflns_threshold_expression I>2.0\s(I)
_oxford_diffrn_Wilson_B_factor 0.00
_oxford_diffrn_Wilson_scale 0.00
_oxford_refine_ls_r_factor_ref 0.0410
_oxford_refine_ls_scale 0.6607(16)
_oxford_reflns_number_all 2818
_oxford_reflns_threshold_expression_ref I>3.0\s(I)
_cod_data_source_file c6sc04006c2.cif
_cod_data_source_block 1
_cod_depositor_comments
;
The following automatic conversions were performed:

'_atom_sites_solution_primary' value 'Other' changed to 'other'
according to
/usr/data/users/saulius/crontab/automatic-downloads/rss-feeds/RSC/lib/dictionaries/cif_core.dic
dictionary named 'cif_core.dic' version 2.4.2 from 2011-04-26.

Automatic conversion script
Id: cif_fix_values 4268 2015-11-12 08:31:59Z antanas 

 Adding full bibliography for 1544315--1544316.cif.

 Adding full bibliography for 1544315--1544316.cif.
;
_cod_original_formula_sum 'C20 H19 Fe1 N1 O1'
_cod_database_code 1544315

loop_
_symmetry_equiv_pos_as_xyz
x,y,z
x+1/2,-y+1/2,-z
-x,y+1/2,-z+1/2
-x+1/2,-y,z+1/2

loop_
_atom_site_label
_atom_site_type_symbol
_atom_site_fract_x
_atom_site_fract_y
_atom_site_fract_z
_atom_site_U_iso_or_equiv
_atom_site_occupancy
_atom_site_adp_type
_atom_site_refinement_flags_posn
_atom_site_refinement_flags_adp
Fe1 Fe 0.32186(7) 0.23678(4) 0.799435(19) 0.0285 1.0000 Uani . U
N1 N 0.4287(5) 0.3436(3) 0.63158(13) 0.0337 1.0000 Uani . U
O1 O 0.0960(5) 0.3749(3) 0.68009(11) 0.0443 1.0000 Uani . U
C1 C 0.1114(10) 0.3725(4) 0.82175(18) 0.0639 1.0000 Uani . U
C2 C 0.0533(6) 0.2723(4) 0.85139(16) 0.0475 1.0000 Uani . U
C3 C 0.2414(7) 0.2363(4) 0.88173(14) 0.0435 1.0000 Uani . U
C4 C 0.4250(7) 0.3140(5) 0.87219(19) 0.0578 1.0000 Uani . U
C5 C 0.3417(12) 0.3999(4) 0.8344(2) 0.0702 1.0000 Uani . U
C6 C 0.3537(5) 0.2300(3) 0.71531(13) 0.0303 1.0000 Uani . U
C7 C 0.2037(6) 0.1397(3) 0.73459(14) 0.0332 1.0000 Uani . U
C8 C 0.3292(7) 0.0676(3) 0.77171(15) 0.0348 1.0000 Uani . U
C9 C 0.5577(6) 0.1125(3) 0.77575(15) 0.0349 1.0000 Uani . U
C10 C 0.5718(6) 0.2135(3) 0.74073(13) 0.0317 1.0000 Uani . U
C11 C 0.2801(6) 0.3213(3) 0.67477(14) 0.0320 1.0000 Uani . U
C12 C 0.3973(7) 0.4296(3) 0.58987(15) 0.0355 1.0000 Uani . U
C13 C 0.2268(8) 0.5144(3) 0.58467(17) 0.0444 1.0000 Uani . U
C14 C 0.2363(9) 0.5890(4) 0.53897(18) 0.0520 1.0000 Uani . U
C15 C 0.4089(8) 0.5821(4) 0.50009(17) 0.0518 1.0000 Uani . U
C16 C 0.5797(8) 0.4977(4) 0.50657(17) 0.0513 1.0000 Uani . U
C17 C 0.5750(7) 0.4214(3) 0.55063(16) 0.0425 1.0000 Uani . U
C18 C 0.7377(8) 0.3246(4) 0.56717(19) 0.0538 1.0000 Uani . U
C19 C 0.6066(6) 0.2572(4) 0.61182(14) 0.0419 1.0000 Uani . U
C20 C 0.4810(11) 0.1504(4) 0.5884(2) 0.0596 1.0000 Uani . U
H11 H 0.0132 0.4145 0.7957 0.0741 1.0000 Uiso R .
H21 H -0.0934 0.2307 0.8492 0.0556 1.0000 Uiso R .
H31 H 0.2545 0.1684 0.9065 0.0495 1.0000 Uiso R .
H41 H 0.5827 0.3113 0.8876 0.0662 1.0000 Uiso R .
H51 H 0.4277 0.4677 0.8199 0.0808 1.0000 Uiso R .
H71 H 0.0422 0.1314 0.7245 0.0386 1.0000 Uiso R .
H81 H 0.2688 0.0036 0.7939 0.0412 1.0000 Uiso R .
H91 H 0.6792 0.0855 0.8005 0.0403 1.0000 Uiso R .
H101 H 0.7007 0.2673 0.7379 0.0355 1.0000 Uiso R .
H131 H 0.1105 0.5224 0.6106 0.0512 1.0000 Uiso R .
H141 H 0.1219 0.6467 0.5351 0.0610 1.0000 Uiso R .
H151 H 0.4147 0.6324 0.4694 0.0599 1.0000 Uiso R .
H161 H 0.6991 0.4922 0.4810 0.0613 1.0000 Uiso R .
H181 H 0.7721 0.2741 0.5353 0.0619 1.0000 Uiso R .
H182 H 0.8794 0.3579 0.5820 0.0624 1.0000 Uiso R .
H191 H 0.7018 0.2321 0.6437 0.0488 1.0000 Uiso R .
H201 H 0.3784 0.1763 0.5588 0.0869 1.0000 Uiso R .
H202 H 0.5878 0.0943 0.5731 0.0867 1.0000 Uiso R .
H203 H 0.3892 0.1123 0.6168 0.0866 1.0000 Uiso R .

loop_
_atom_site_aniso_label
_atom_site_aniso_U_11
_atom_site_aniso_U_22
_atom_site_aniso_U_33
_atom_site_aniso_U_23
_atom_site_aniso_U_13
_atom_site_aniso_U_12
Fe1 0.0334(2) 0.0247(2) 0.0273(2) -0.00074(18) 0.00201(18) -0.00165(18)
N1 0.0408(14) 0.0313(14) 0.0289(14) 0.0010(10) -0.0006(11) 0.0071(11)
O1 0.0431(13) 0.0503(16) 0.0395(15) 0.0041(11) 0.0022(11) 0.0152(11)
C1 0.109(3) 0.049(2) 0.034(2) -0.0046(14) -0.0032(19) 0.0442(17)
C2 0.0354(14) 0.060(2) 0.047(2) -0.0196(15) 0.0065(11) 0.0019(15)
C3 0.0641(18) 0.0384(17) 0.0280(12) 0.0012(13) 0.0050(12) 0.0083(13)
C4 0.0357(17) 0.088(3) 0.049(2) -0.0367(16) 0.0017(15) -0.0051(16)
C5 0.125(3) 0.0345(15) 0.051(2) -0.0174(12) 0.046(2) -0.030(2)
C6 0.0327(13) 0.0296(13) 0.0287(11) 0.0000(10) -0.0007(10) 0.0025(11)
C7 0.0354(15) 0.0308(14) 0.0334(16) -0.0039(10) 0.0002(12) -0.0026(11)
C8 0.0436(15) 0.0266(11) 0.0340(17) -0.0006(10) 0.0058(14) 0.0011(12)
C9 0.0395(14) 0.0335(15) 0.0316(16) -0.0018(11) 0.0004(13) 0.0045(11)
C10 0.0332(12) 0.0359(16) 0.0261(15) -0.0021(11) -0.0012(10) -0.0002(11)
C11 0.0377(15) 0.0306(15) 0.0275(15) -0.0024(11) -0.0034(11) 0.0050(12)
C12 0.0489(18) 0.0280(16) 0.0295(16) -0.0009(11) -0.0053(12) 0.0008(12)
C13 0.060(2) 0.0380(19) 0.0353(19) 0.0013(14) -0.0017(16) 0.0123(15)
C14 0.079(3) 0.0340(18) 0.043(2) 0.0052(15) -0.0046(16) 0.0129(17)
C15 0.080(3) 0.042(2) 0.033(2) 0.0064(16) -0.0066(16) 0.0005(17)
C16 0.064(2) 0.055(2) 0.034(2) 0.0083(15) 0.0033(19) 0.0004(17)
C17 0.054(2) 0.0428(19) 0.0309(17) 0.0006(13) -0.0010(14) 0.0021(15)
C18 0.054(2) 0.070(3) 0.038(2) 0.0125(18) 0.0085(16) 0.0151(16)
C19 0.0498(18) 0.0484(18) 0.0276(17) 0.0054(14) 0.0026(12) 0.0198(14)
C20 0.102(4) 0.0360(19) 0.041(2) -0.0033(17) 0.004(2) 0.0167(19)

loop_
_atom_type_symbol
_atom_type_scat_dispersion_real
_atom_type_scat_dispersion_imag
_atom_type_scat_Cromer_Mann_a1
_atom_type_scat_Cromer_Mann_b1
_atom_type_scat_Cromer_Mann_a2
_atom_type_scat_Cromer_Mann_b2
_atom_type_scat_Cromer_Mann_a3
_atom_type_scat_Cromer_Mann_b3
_atom_type_scat_Cromer_Mann_a4
_atom_type_scat_Cromer_Mann_b4
_atom_type_scat_Cromer_Mann_c
_atom_type_scat_source
C 0.0137 0.0067 2.3100 20.8439 1.0200 10.2075 1.5886 0.5687 0.8650 51.6512 0.2156 'International Tables Vol C 4.2.6.8 and 6.1.1.4'
H 0.0000 0.0000 0.4930 10.5109 0.3229 26.1257 0.1402 3.1424 0.0408 57.7998 0.0030 'International Tables Vol C 4.2.6.8 and 6.1.1.4'
Fe -0.2674 2.5551 11.7695 4.7611 7.3573 0.3072 3.5222 15.3535 2.3045 76.8805 1.0369 'International Tables Vol C 4.2.6.8 and 6.1.1.4'
N 0.0241 0.0134 12.2126 0.0057 3.1322 9.8933 2.0125 28.9975 1.1663 0.5826 -11.5290 'International Tables Vol C 4.2.6.8 and 6.1.1.4'
O 0.0389 0.0241 3.0485 13.2771 2.2868 5.7011 1.5463 0.3239 0.8670 32.9089 0.2508 'International Tables Vol C 4.2.6.8 and 6.1.1.4'

loop_
_geom_angle_atom_site_label_1
_geom_angle_atom_site_label_2
_geom_angle_atom_site_label_3
_geom_angle
_geom_angle_publ_flag
C1 Fe1 C2 39.8(2) yes
C1 Fe1 C3 67.06(17) yes
C2 Fe1 C3 39.52(17) yes
C1 Fe1 C4 67.9(2) yes
C2 Fe1 C4 67.33(16) yes
C3 Fe1 C4 40.34(19) yes
C1 Fe1 C5 40.1(2) yes
C2 Fe1 C5 67.07(19) yes
C3 Fe1 C5 67.47(17) yes
C4 Fe1 C5 40.6(2) yes
C1 Fe1 C6 110.13(15) yes
C2 Fe1 C6 133.39(14) yes
C3 Fe1 C6 171.61(15) yes
C4 Fe1 C6 147.07(17) yes
C5 Fe1 C6 115.95(16) yes
C1 Fe1 C7 114.46(18) yes
C2 Fe1 C7 108.70(15) yes
C3 Fe1 C7 131.83(15) yes
C4 Fe1 C7 171.34(19) yes
C5 Fe1 C7 146.2(2) yes
C1 Fe1 C8 144.6(2) yes
C2 Fe1 C8 113.80(16) yes
C3 Fe1 C8 108.58(15) yes
C4 Fe1 C8 132.81(19) yes
C5 Fe1 C8 173.2(2) yes
C1 Fe1 C9 174.4(2) yes
C2 Fe1 C9 144.81(18) yes
C3 Fe1 C9 114.87(15) yes
C4 Fe1 C9 109.91(17) yes
C5 Fe1 C9 135.0(2) yes
C1 Fe1 C10 134.76(18) yes
C2 Fe1 C10 173.26(16) yes
C3 Fe1 C10 146.68(15) yes
C4 Fe1 C10 116.01(15) yes
C5 Fe1 C10 111.23(17) yes
C6 Fe1 C7 41.14(13) yes
C6 Fe1 C8 68.78(14) yes
C7 Fe1 C8 40.62(14) yes
C6 Fe1 C9 68.72(14) yes
C7 Fe1 C9 68.53(14) yes
C8 Fe1 C9 40.67(15) yes
C6 Fe1 C10 40.75(13) yes
C7 Fe1 C10 68.82(14) yes
C8 Fe1 C10 68.72(14) yes
C9 Fe1 C10 40.95(14) yes
C11 N1 C12 125.6(3) yes
C11 N1 C19 123.2(3) yes
C12 N1 C19 108.7(3) yes
Fe1 C1 C2 69.7(2) yes
Fe1 C1 C5 70.1(2) yes
C2 C1 C5 107.7(4) yes
Fe1 C1 H11 123.8 no
C2 C1 H11 126.5 no
C5 C1 H11 125.8 no
C1 C2 Fe1 70.4(2) yes
C1 C2 C3 109.0(4) yes
Fe1 C2 C3 70.0(2) yes
C1 C2 H21 125.8 no
Fe1 C2 H21 122.5 no
C3 C2 H21 125.0 no
C2 C3 Fe1 70.5(2) yes
C2 C3 C4 109.0(4) yes
Fe1 C3 C4 70.5(2) yes
C2 C3 H31 128.3 no
Fe1 C3 H31 125.1 no
C4 C3 H31 122.7 no
C3 C4 Fe1 69.2(2) yes
C3 C4 C5 106.5(4) yes
Fe1 C4 C5 69.7(2) yes
C3 C4 H41 128.3 no
Fe1 C4 H41 125.2 no
C5 C4 H41 125.2 no
C4 C5 C1 107.9(4) yes
C4 C5 Fe1 69.6(2) yes
C1 C5 Fe1 69.8(2) yes
C4 C5 H51 126.6 no
C1 C5 H51 125.5 no
Fe1 C5 H51 126.9 no
Fe1 C6 C7 69.48(19) yes
Fe1 C6 C10 69.98(18) yes
C7 C6 C10 108.0(3) yes
Fe1 C6 C11 126.7(2) yes
C7 C6 C11 123.0(3) yes
C10 C6 C11 129.0(3) yes
C6 C7 Fe1 69.38(19) yes
C6 C7 C8 108.2(3) yes
Fe1 C7 C8 70.25(19) yes
C6 C7 H71 125.3 no
Fe1 C7 H71 124.7 no
C8 C7 H71 126.5 no
C7 C8 Fe1 69.13(18) yes
C7 C8 C9 108.1(3) yes
Fe1 C8 C9 69.9(2) yes
C7 C8 H81 126.8 no
Fe1 C8 H81 121.8 no
C9 C8 H81 124.7 no
C8 C9 Fe1 69.42(19) yes
C8 C9 C10 107.7(3) yes
Fe1 C9 C10 69.03(19) yes
C8 C9 H91 127.0 no
Fe1 C9 H91 122.2 no
C10 C9 H91 125.0 no
C9 C10 C6 108.0(3) yes
C9 C10 Fe1 70.02(19) yes
C6 C10 Fe1 69.27(19) yes
C9 C10 H101 126.7 no
C6 C10 H101 125.0 no
Fe1 C10 H101 120.9 no
C6 C11 N1 116.3(3) yes
C6 C11 O1 121.8(3) yes
N1 C11 O1 121.9(3) yes
N1 C12 C13 129.8(4) yes
N1 C12 C17 109.6(3) yes
C13 C12 C17 120.6(3) yes
C12 C13 C14 118.1(4) yes
C12 C13 H131 121.8 no
C14 C13 H131 120.1 no
C13 C14 C15 122.1(4) yes
C13 C14 H141 118.7 no
C15 C14 H141 119.2 no
C14 C15 C16 118.9(4) yes
C14 C15 H151 121.8 no
C16 C15 H151 119.3 no
C15 C16 C17 120.9(4) yes
C15 C16 H161 120.2 no
C17 C16 H161 118.9 no
C12 C17 C16 119.5(4) yes
C12 C17 C18 109.4(3) yes
C16 C17 C18 131.1(4) yes
C17 C18 C19 104.2(3) yes
C17 C18 H181 110.7 no
C19 C18 H181 110.7 no
C17 C18 H182 109.7 no
C19 C18 H182 111.2 no
H181 C18 H182 110.2 no
C18 C19 N1 103.4(3) yes
C18 C19 C20 112.5(4) yes
N1 C19 C20 108.3(3) yes
C18 C19 H191 114.5 no
N1 C19 H191 109.2 no
C20 C19 H191 108.7 no
C19 C20 H201 108.5 no
C19 C20 H202 111.4 no
H201 C20 H202 108.6 no
C19 C20 H203 111.1 no
H201 C20 H203 108.4 no
H202 C20 H203 108.8 no

loop_
_geom_bond_atom_site_label_1
_geom_bond_atom_site_label_2
_geom_bond_distance
_geom_bond_publ_flag
Fe1 C1 2.046(4) yes
Fe1 C2 2.036(4) yes
Fe1 C3 2.031(4) yes
Fe1 C4 2.047(4) yes
Fe1 C5 2.049(4) yes
Fe1 C6 2.030(3) yes
Fe1 C7 2.032(3) yes
Fe1 C8 2.046(3) yes
Fe1 C9 2.053(4) yes
Fe1 C10 2.040(3) yes
N1 C11 1.372(5) yes
N1 C12 1.415(5) yes
N1 C19 1.505(4) yes
O1 C11 1.237(4) yes
C1 C2 1.390(7) yes
C1 C5 1.405(8) yes
C1 H11 0.973 no
C2 C3 1.375(6) yes
C2 H21 0.976 no
C3 C4 1.406(7) yes
C3 H31 0.982 no
C4 C5 1.422(8) yes
C4 H41 0.987 no
C5 H51 0.985 no
C6 C7 1.427(5) yes
C6 C10 1.417(5) yes
C6 C11 1.491(5) yes
C7 C8 1.416(5) yes
C7 H71 0.972 no
C8 C9 1.424(5) yes
C8 H81 0.971 no
C9 C10 1.432(5) yes
C9 H91 0.972 no
C10 H101 0.970 no
C12 C13 1.391(6) yes
C12 C17 1.400(6) yes
C13 C14 1.391(6) yes
C13 H131 0.923 no
C14 C15 1.371(7) yes
C14 H141 0.941 no
C15 C16 1.392(7) yes
C15 H151 0.936 no
C16 C17 1.371(6) yes
C16 H161 0.928 no
C17 C18 1.508(6) yes
C18 C19 1.524(6) yes
C18 H181 0.980 no
C18 H182 0.973 no
C19 C20 1.529(7) yes
C19 H191 0.987 no
C20 H201 0.972 no
C20 H202 0.964 no
C20 H203 0.970 no

loop_
_geom_hbond_atom_site_label_D
_geom_hbond_atom_site_label_H
_geom_hbond_atom_site_label_A
_geom_hbond_angle_DHA
_geom_hbond_distance_DH
_geom_hbond_distance_HA
_geom_hbond_distance_DA
_geom_hbond_publ_flag
C19 H191 C10 126 0.99 2.46 3.142(6) yes
